data_7241078
loop_
_publ_author_name
'Zhu, Gui-Ying'
'Liu, Zhenliang'
'Wang, Jia'
'Niu, Xue'
'Wang, Teng'
'Jin, Guo-Xia'
'Ma, Jian-Ping'

_publ_section_title
;
 Syntheses of four porous 3-D Cd(ii) metal--organic frameworks from a new
 multidentate ligand 5-(imidazol-1-yl)-N&#x2032;-(pyridin-4-ylmethylene)
 nicotinohydrazide and their characterization and adsorption properties
;
_journal_issue 51
_journal_name_full 'RSC Advances'
_journal_page_first 30650
_journal_page_last 30655
_journal_paper_doi 10.1039/D0RA05131D
_journal_volume 10
_journal_year 2020
_chemical_formula_moiety 'C15 H11 Cd Cl N6 O'
_chemical_formula_sum 'C15 H11 Cd Cl N6 O'
_chemical_formula_weight 439.16
_space_group_crystal_system monoclinic
_space_group_IT_number 14
_space_group_name_Hall '-P 2ybc'
_space_group_name_H-M_alt 'P 1 21/c 1'
_symmetry_Int_Tables_number 14
_atom_sites_solution_primary iterative
_audit_creation_date 2020-07-15
_audit_creation_method
;
Olex2 1.2
(compiled 2018.05.29 svn.r3508 for OlexSys, GUI svn.r5506)
;
_audit_update_record
;
2020-07-15 deposited with the CCDC.	2020-07-31 downloaded from the CCDC.
;
_cell_angle_alpha 90
_cell_angle_beta 100.148(2)
_cell_angle_gamma 90
_cell_formula_units_Z 4
_cell_length_a 14.1942(3)
_cell_length_b 13.8641(3)
_cell_length_c 11.4559(3)
_cell_measurement_reflns_used 4275
_cell_measurement_temperature 100.00(10)
_cell_measurement_theta_max 28.9660
_cell_measurement_theta_min 3.4290
_cell_volume 2219.14(9)
_computing_cell_refinement 'CrysAlisPro 1.171.38.41 (Rigaku OD, 2015)'
_computing_data_collection 'CrysAlisPro 1.171.38.41 (Rigaku OD, 2015)'
_computing_data_reduction 'CrysAlisPro 1.171.38.41 (Rigaku OD, 2015)'
_computing_molecular_graphics 'Olex2 (Dolomanov et al., 2009)'
_computing_publication_material 'Olex2 (Dolomanov et al., 2009)'
_computing_structure_refinement 'olex2.refine (Bourhis et al., 2015)'
_computing_structure_solution 'olex2.solve (Bourhis et al., 2015)'
_diffrn_ambient_environment N~2~
_diffrn_ambient_temperature 100.00(10)
_diffrn_detector 'CCD plate'
_diffrn_detector_area_resol_mean 16.0793
_diffrn_detector_type Eos
_diffrn_measured_fraction_theta_full 0.9981
_diffrn_measured_fraction_theta_max 0.9981
_diffrn_measurement_details
;
List of Runs (angles in degrees, time in seconds):

  # Type    Start    End  Width  t~exp~   \w     \q     \k     \f   Frames
#--------------------------------------------------------------------------
  1  \w     -2.00  57.00   1.00    3.13    --   18.64  37.00 -30.00   59
  2  \w    -20.00  61.00   1.00    3.13    --   18.64 -99.00   0.00   81
  3  \w    -48.00  10.00   1.00    3.13    --   18.64 -57.00 120.00   58
  4  \w    -60.00 -22.00   1.00    3.13    --  -18.88 -37.00  30.00   38
;
_diffrn_measurement_device 'four-circle diffractometer'
_diffrn_measurement_device_type 'multiwire proportional'
_diffrn_measurement_method 'phi and omega scans'
_diffrn_orient_matrix_type 'CrysAlisPro convention (1999,Acta A55,543-557)'
_diffrn_orient_matrix_UB_11 0.0472441000
_diffrn_orient_matrix_UB_12 0.0174619000
_diffrn_orient_matrix_UB_13 0.0022257000
_diffrn_orient_matrix_UB_21 -0.0107162000
_diffrn_orient_matrix_UB_22 0.0404982000
_diffrn_orient_matrix_UB_23 0.0332148000
_diffrn_orient_matrix_UB_31 0.0151865000
_diffrn_orient_matrix_UB_32 -0.0259295000
_diffrn_orient_matrix_UB_33 0.0533516000
_diffrn_radiation_monochromator graphite
_diffrn_radiation_probe x-ray
_diffrn_radiation_type 'Mo K\a'
_diffrn_radiation_wavelength 0.71073
_diffrn_reflns_av_R_equivalents 0.0249
_diffrn_reflns_av_unetI/netI 0.0407
_diffrn_reflns_limit_h_max 18
_diffrn_reflns_limit_h_min -18
_diffrn_reflns_limit_k_max 17
_diffrn_reflns_limit_k_min -16
_diffrn_reflns_limit_l_max 15
_diffrn_reflns_limit_l_min -15
_diffrn_reflns_number 10129
_diffrn_reflns_theta_full 25.6817
_diffrn_reflns_theta_max 29.01
_diffrn_reflns_theta_min 3.27
_diffrn_source 'micro-focus sealed X-ray tube'
_diffrn_source_type 'SuperNova (Mo) X-ray Source'
_exptl_absorpt_coefficient_mu 1.115
_exptl_absorpt_correction_T_max 1.00000
_exptl_absorpt_correction_T_min 0.94781
_exptl_absorpt_correction_type none
_exptl_absorpt_process_details
;
CrysAlisPro 1.171.38.41 (Rigaku Oxford Diffraction, 2015)
Empirical absorption correction using spherical harmonics,
 implemented in SCALE3 ABSPACK scaling algorithm.
;
_exptl_crystal_colour 'clear light yellow'
_exptl_crystal_density_diffrn 1.3144
_exptl_crystal_description block
_exptl_crystal_F_000 861.6203
_exptl_crystal_size_max 0.28
_exptl_crystal_size_mid 0.17
_exptl_crystal_size_min 0.09
_refine_diff_density_max 0.6819
_refine_diff_density_min -0.4777
_refine_diff_density_rms 0.0833
_refine_ls_d_res_high 0.8200
_refine_ls_d_res_low 6.2388
_refine_ls_goodness_of_fit_ref 1.0067
_refine_ls_hydrogen_treatment constr
_refine_ls_matrix_type full
_refine_ls_number_constraints 27
_refine_ls_number_parameters 236
_refine_ls_number_reflns 4195
_refine_ls_number_restraints 24
_refine_ls_restrained_S_all 1.0037
_refine_ls_R_factor_all 0.0298
_refine_ls_R_factor_gt 0.0250
_refine_ls_shift/su_max 0.0001
_refine_ls_shift/su_mean 0.0000
_refine_ls_structure_factor_coef Fsqd
_refine_ls_weighting_details 'w=1/[\s^2^(Fo^2^)+(0.0151P)^2^+1.5830P] where P=(Fo^2^+2Fc^2^)/3'
_refine_ls_weighting_scheme calc
_refine_ls_wR_factor_gt 0.0518
_refine_ls_wR_factor_ref 0.0536
_reflns_Friedel_coverage 0.0
_reflns_limit_h_max 17
_reflns_limit_h_min -17
_reflns_limit_k_max 16
_reflns_limit_k_min 0
_reflns_limit_l_max 13
_reflns_limit_l_min 0
_reflns_number_gt 3658
_reflns_number_total 4195
_reflns_threshold_expression I>=2u(I)
_cod_data_source_file d0ra05131d2.cif
_cod_data_source_block exp_1873_sqd
_cod_depositor_comments 'Adding full bibliography for 7241077--7241080.cif.'
_cod_database_code 7241078
_chemical_oxdiff_formula 'C1 H1 O1 N1 Cd1'
_reflns_odcompleteness_completeness 99.75
_reflns_odcompleteness_iscentric 1
_reflns_odcompleteness_theta 26.32
_olex2_refinement_description
;
1. Fixed Uiso
 At 1.2 times of:
  All C(H) groups
2. Uiso/Uaniso restraints and constraints
Uanis(C6) \\sim Ueq, Uanis(C7) \\sim Ueq, Uanis(C6') \\sim Ueq, Uanis(C7')
\\sim Ueq: with sigma of 0.005 and sigma for terminal atoms of 0.01
3. Others
 Sof(C6')=Sof(H6')=Sof(C7')=Sof(H7')=1-FVAR(1)
 Sof(C6)=Sof(H6)=Sof(C7)=Sof(H7)=FVAR(1)
4.a Aromatic/amide H refined with riding coordinates:
 C1(H1), C3(H3), C5(H5), C6(H6), C7(H7), C8(H8), C10(H10), C12(H12), C13(H13),
 C14(H14), C15(H15), C6'(H6'), C7'(H7')
;
_platon_squeeze_void_probe_radius 1.20
_olex2_submission_special_instructions 'No special instructions were received'
_oxdiff_exptl_absorpt_empirical_details
;
Empirical correction (ABSPACK) includes:
- Absorption correction using spherical harmonics
- Frame scaling
;
_oxdiff_exptl_absorpt_empirical_full_max 1.110
_oxdiff_exptl_absorpt_empirical_full_min 0.877

loop_
_space_group_symop_id
_space_group_symop_operation_xyz
1 x,y,z
2 -x,y+1/2,-z+1/2
3 -x,-y,-z
4 x,-y-1/2,z-1/2

loop_
_atom_site_label
_atom_site_type_symbol
_atom_site_fract_x
_atom_site_fract_y
_atom_site_fract_z
_atom_site_U_iso_or_equiv
_atom_site_adp_type
_atom_site_occupancy
_atom_site_refinement_flags_posn
_atom_site_refinement_flags_adp
_atom_site_disorder_group
C1 C 0.78861(16) 0.19523(17) 0.0072(2) 0.0186(5) Uani 1.000000 . . .
H1 H 0.73591(16) 0.16774(17) -0.0411(2) 0.0224(6) Uiso 1.000000 R . .
C2 C 0.81956(16) 0.28504(17) -0.0238(2) 0.0165(5) Uani 1.000000 . . .
C3 C 0.89887(17) 0.32576(18) 0.0476(2) 0.0211(6) Uani 1.000000 . . .
H3 H 0.92232(17) 0.38544(18) 0.0292(2) 0.0253(7) Uiso 1.000000 R . .
C4 C 0.94201(17) 0.27523(18) 0.1468(2) 0.0211(6) Uani 1.000000 . . .
C5 C 0.90698(17) 0.18546(18) 0.1715(2) 0.0226(6) Uani 1.000000 . . .
H5 H 0.93742(17) 0.15165(18) 0.2377(2) 0.0271(7) Uiso 1.000000 R . .
C6 C 1.0361(6) 0.3082(7) 0.3535(6) 0.0266(19) Uani 0.520(17) . U 1
H6 H 1.0001(6) 0.2725(7) 0.3985(6) 0.032(2) Uiso 0.520(17) R . 1
C7 C 1.1133(6) 0.3633(7) 0.3936(7) 0.0256(18) Uani 0.520(17) . U 1
H7 H 1.1423(6) 0.3693(7) 0.4727(7) 0.031(2) Uiso 0.520(17) R . 1
C8 C 1.07956(16) 0.38815(16) 0.2046(2) 0.0172(5) Uani 1.000000 . . .
H8 H 1.07538(16) 0.41882(16) 0.1317(2) 0.0206(6) Uiso 1.000000 R . .
C9 C 0.76698(17) 0.34073(17) -0.1270(2) 0.0196(5) Uani 1.000000 . . .
C10 C 0.55911(18) 0.32135(18) -0.3281(2) 0.0250(6) Uani 1.000000 . . .
H10 H 0.53185(18) 0.35669(18) -0.3945(2) 0.0300(7) Uiso 1.000000 R . .
C11 C 0.49788(18) 0.24346(18) -0.2949(2) 0.0229(6) Uani 1.000000 . . .
C12 C 0.4088(2) 0.2316(2) -0.3621(3) 0.0514(10) Uani 1.000000 . . .
H12 H 0.3890(2) 0.2711(2) -0.4274(3) 0.0617(12) Uiso 1.000000 R . .
C13 C 0.4555(2) 0.1126(3) -0.1805(3) 0.0573(11) Uani 1.000000 . . .
H13 H 0.4737(2) 0.0716(3) -0.1162(3) 0.0688(14) Uiso 1.000000 R . .
C14 C 0.5205(2) 0.1805(3) -0.2026(3) 0.0634(12) Uani 1.000000 . . .
H14 H 0.5804(2) 0.1837(3) -0.1543(3) 0.0761(15) Uiso 1.000000 R . .
C15 C 0.3480(2) 0.1607(2) -0.3329(3) 0.0511(10) Uani 1.000000 . . .
H15 H 0.2878(2) 0.1551(2) -0.3801(3) 0.0614(12) Uiso 1.000000 R . .
C6' C 1.0642(7) 0.2748(7) 0.3337(7) 0.027(2) Uani 0.480(17) . U 2
H6' H 1.0465(7) 0.2184(7) 0.3680(7) 0.033(3) Uiso 0.480(17) R . 2
C7' C 1.1362(7) 0.3340(7) 0.3762(7) 0.026(2) Uani 0.480(17) . U 2
H7' H 1.1768(7) 0.3256(7) 0.4485(7) 0.031(2) Uiso 0.480(17) R . 2
Cd1 Cd 0.731941(11) 0.016450(12) 0.173933(14) 0.01429(6) Uani 1.000000 . . .
Cl1 Cl 0.65892(4) -0.02093(4) -0.03591(5) 0.02368(14) Uani 1.000000 . . .
N1 N 0.36924(14) 0.10116(14) -0.24364(18) 0.0209(5) Uani 1.000000 . . .
N2 N 0.64417(15) 0.34853(15) -0.28026(18) 0.0228(5) Uani 1.000000 . . .
N3 N 0.69013(14) 0.29421(14) -0.18717(18) 0.0213(5) Uani 1.000000 . . .
N4 N 1.02129(15) 0.31620(16) 0.22634(18) 0.0276(5) Uani 1.000000 . . .
N5 N 1.14294(14) 0.40972(14) 0.29879(17) 0.0202(5) Uani 1.000000 . . .
N6 N 0.83048(14) 0.14614(15) 0.10270(18) 0.0228(5) Uani 1.000000 . . .
O1 O 0.79703(13) 0.42433(12) -0.14312(14) 0.0251(4) Uani 1.000000 . . .

loop_
_atom_site_aniso_label
_atom_site_aniso_U_11
_atom_site_aniso_U_22
_atom_site_aniso_U_33
_atom_site_aniso_U_12
_atom_site_aniso_U_13
_atom_site_aniso_U_23
C1 0.0121(12) 0.0214(13) 0.0213(13) -0.0017(10) -0.0001(10) -0.0018(10)
C2 0.0115(11) 0.0187(13) 0.0187(12) 0.0006(10) 0.0011(10) -0.0004(10)
C3 0.0187(13) 0.0188(14) 0.0246(13) -0.0056(10) 0.0004(11) 0.0056(10)
C4 0.0157(12) 0.0228(14) 0.0233(13) -0.0101(10) -0.0013(11) 0.0037(10)
C5 0.0171(12) 0.0241(14) 0.0242(13) -0.0045(11) -0.0029(11) 0.0068(11)
C6 0.026(3) 0.033(4) 0.020(3) -0.010(2) 0.0030(18) 0.0053(19)
C7 0.022(3) 0.028(4) 0.024(3) -0.008(2) -0.0023(18) -0.0009(19)
C8 0.0135(12) 0.0165(13) 0.0206(13) -0.0012(10) 0.0004(10) 0.0014(10)
C9 0.0189(13) 0.0174(13) 0.0220(13) 0.0007(10) 0.0020(11) 0.0016(10)
C10 0.0195(13) 0.0243(14) 0.0292(14) -0.0051(11) -0.0013(11) 0.0013(11)
C11 0.0194(13) 0.0222(14) 0.0258(13) -0.0036(11) 0.0007(11) 0.0002(11)
C12 0.0326(17) 0.049(2) 0.062(2) -0.0223(15) -0.0219(16) 0.0347(17)
C13 0.0248(16) 0.085(3) 0.055(2) -0.0226(17) -0.0154(16) 0.046(2)
C14 0.0256(17) 0.098(3) 0.057(2) -0.0326(18) -0.0193(16) 0.044(2)
C15 0.0317(17) 0.056(2) 0.054(2) -0.0232(15) -0.0244(16) 0.0285(17)
C6' 0.031(3) 0.024(3) 0.025(3) -0.004(2) -0.0029(19) 0.0057(19)
C7' 0.026(3) 0.027(4) 0.022(3) -0.002(2) -0.0024(19) 0.0046(19)
Cd1 0.01225(9) 0.01112(10) 0.01803(10) 0.00049(7) -0.00132(7) -0.00059(7)
Cl1 0.0266(3) 0.0211(3) 0.0204(3) -0.0057(3) -0.0042(3) -0.0010(2)
N1 0.0154(10) 0.0190(11) 0.0272(12) -0.0003(9) 0.0006(9) 0.0056(9)
N2 0.0206(11) 0.0198(11) 0.0268(12) -0.0019(9) 0.0009(9) 0.0001(9)
N3 0.0206(11) 0.0186(11) 0.0228(11) -0.0011(9) -0.0013(9) 0.0043(9)
N4 0.0247(12) 0.0297(13) 0.0231(12) -0.0159(10) -0.0100(10) 0.0111(10)
N5 0.0163(10) 0.0206(11) 0.0215(11) -0.0037(9) -0.0027(9) 0.0037(9)
N6 0.0177(11) 0.0194(11) 0.0295(12) -0.0058(9) -0.0011(9) 0.0051(9)
O1 0.0310(10) 0.0195(10) 0.0218(9) -0.0066(8) -0.0035(8) 0.0031(7)

loop_
_atom_type_symbol
_atom_type_scat_dispersion_real
_atom_type_scat_dispersion_imag
_atom_type_scat_Cromer_Mann_a1
_atom_type_scat_Cromer_Mann_a2
_atom_type_scat_Cromer_Mann_a3
_atom_type_scat_Cromer_Mann_a4
_atom_type_scat_Cromer_Mann_b1
_atom_type_scat_Cromer_Mann_b2
_atom_type_scat_Cromer_Mann_b3
_atom_type_scat_Cromer_Mann_b4
_atom_type_scat_Cromer_Mann_c
_atom_type_scat_source
_atom_type_scat_dispersion_source
C 0.00347 0.00161 2.31000 1.02000 1.58860 0.86500 20.84390 10.20750 0.56870 51.65120 0.215599998832 'International Tables Volume C Table 6.1.1.4 (pp. 500-502)' 'Henke, Gullikson and Davis, At. Data and Nucl. Data Tables, 1993, 54, 2'
Cl 0.14873 0.16029 11.46040 7.19640 6.25560 1.64550 0.01040 1.16620 18.51940 47.77840 -9.55739974976 'International Tables Volume C Table 6.1.1.4 (pp. 500-502)' 'Henke, Gullikson and Davis, At. Data and Nucl. Data Tables, 1993, 54, 2'
H 0.00000 0.00000 0.49300 0.32291 0.14019 0.04081 10.51090 26.12570 3.14236 57.79970 0.0030380000826 'International Tables Volume C Table 6.1.1.4 (pp. 500-502)' 'Henke, Gullikson and Davis, At. Data and Nucl. Data Tables, 1993, 54, 2'
O 0.01158 0.00611 3.04850 2.28680 1.54630 0.86700 13.27710 5.70110 0.32390 32.90890 0.250800013542 'International Tables Volume C Table 6.1.1.4 (pp. 500-502)' 'Henke, Gullikson and Davis, At. Data and Nucl. Data Tables, 1993, 54, 2'
N 0.00653 0.00323 12.21260 3.13220 2.01250 1.16630 0.00570 9.89330 28.99750 0.58260 -11.5290002823 'International Tables Volume C Table 6.1.1.4 (pp. 500-502)' 'Henke, Gullikson and Davis, At. Data and Nucl. Data Tables, 1993, 54, 2'
Cd -0.80532 1.22853 19.22140 17.64440 4.46100 1.60290 0.59460 6.90890 24.70080 87.48250 5.06939983368 'International Tables Volume C Table 6.1.1.4 (pp. 500-502)' 'Henke, Gullikson and Davis, At. Data and Nucl. Data Tables, 1993, 54, 2'

loop_
_geom_angle_atom_site_label_1
_geom_angle_atom_site_label_2
_geom_angle_atom_site_label_3
_geom_angle
_geom_angle_site_symmetry_1
_geom_angle_site_symmetry_3
_geom_angle_publ_flag
C2 C1 H1 118.26(13) . . ?
N6 C1 H1 118.26(13) . . ?
N6 C1 C2 123.5(2) . . ?
C3 C2 C1 118.3(2) . . ?
C9 C2 C1 121.9(2) . . ?
C9 C2 C3 119.7(2) . . ?
H3 C3 C2 120.87(14) . . ?
C4 C3 C2 118.3(2) . . ?
C4 C3 H3 120.87(14) . . ?
C5 C4 C3 119.9(2) . . ?
N4 C4 C3 120.4(2) . . ?
N4 C4 C5 119.7(2) . . ?
H5 C5 C4 119.10(13) . . ?
N6 C5 C4 121.8(2) . . ?
N6 C5 H5 119.10(14) . . ?
C7 C6 H6 127.3(4) . . ?
H7 C7 C6 125.2(4) . . ?
N4 C8 H8 124.10(13) . . ?
N5 C8 H8 124.10(14) . . ?
N5 C8 N4 111.8(2) . . ?
N3 C9 C2 113.8(2) . . ?
O1 C9 C2 117.1(2) . . ?
O1 C9 N3 129.0(2) . . ?
C11 C10 H10 114.63(13) . . ?
N2 C10 H10 114.63(15) . . ?
N2 C10 C11 130.7(2) . . ?
C12 C11 C10 118.1(2) . . ?
C14 C11 C10 126.7(2) . . ?
C14 C11 C12 115.2(3) . . ?
H12 C12 C11 119.94(17) . . ?
C15 C12 C11 120.1(3) . . ?
C15 C12 H12 119.94(16) . . ?
C14 C13 H13 117.60(17) . . ?
N1 C13 H13 117.60(16) . . ?
N1 C13 C14 124.8(3) . . ?
C13 C14 C11 120.5(3) . . ?
H14 C14 C11 119.75(16) . . ?
H14 C14 C13 119.75(17) . . ?
H15 C15 C12 117.69(16) . . ?
N1 C15 C12 124.6(3) . . ?
N1 C15 H15 117.69(16) . . ?
C7' C6' H6' 127.6(4) . . ?
H7' C7' C6' 124.2(4) . . ?
N1 Cd1 Cl1 90.46(5) 3_655 . ?
N2 Cd1 Cl1 103.46(5) 4_566 . ?
N2 Cd1 N1 95.43(7) 4_566 3_655 ?
N5 Cd1 Cl1 100.22(5) 2_745 . ?
N5 Cd1 N1 90.62(7) 2_745 3_655 ?
N5 Cd1 N2 155.47(7) 2_745 4_566 ?
N6 Cd1 Cl1 89.79(5) . . ?
N6 Cd1 N1 176.74(7) . 3_655 ?
N6 Cd1 N2 81.36(7) . 4_566 ?
N6 Cd1 N5 92.53(7) . 2_745 ?
O1 Cd1 Cl1 170.93(4) 4_566 . ?
O1 Cd1 N1 96.18(7) 4_566 3_655 ?
O1 Cd1 N2 69.84(6) 4_566 4_566 ?
O1 Cd1 N5 85.91(6) 4_566 2_745 ?
O1 Cd1 N6 83.23(7) 4_566 . ?
C15 N1 C13 114.7(2) . . ?
Cd1 N1 C13 116.85(17) 3_655 . ?
Cd1 N1 C15 128.30(18) 3_655 . ?
Cd1 N2 C10 128.93(17) 4_565 . ?
N3 N2 C10 116.8(2) . . ?
N3 N2 Cd1 114.26(14) . 4_565 ?
N2 N3 C9 111.46(19) . . ?
C8 N4 C4 127.9(2) . . ?
Cd1 N5 C8 131.48(16) 2_755 . ?
C5 N6 C1 118.2(2) . . ?
Cd1 N6 C1 116.09(15) . . ?
Cd1 N6 C5 122.82(16) . . ?
Cd1 O1 C9 111.82(14) 4_565 . ?

loop_
_geom_bond_atom_site_label_1
_geom_bond_atom_site_label_2
_geom_bond_distance
_geom_bond_site_symmetry_2
_geom_bond_publ_flag
C1 H1 0.9300 . ?
C1 C2 1.387(3) . ?
C1 N6 1.336(3) . ?
C2 C3 1.389(3) . ?
C2 C9 1.497(3) . ?
C3 H3 0.9300 . ?
C3 C4 1.383(3) . ?
C4 C5 1.388(3) . ?
C4 N4 1.434(3) . ?
C5 H5 0.9300 . ?
C5 N6 1.340(3) . ?
C6 H6 0.9300 . ?
C6 C7 1.348(9) . ?
C6 N4 1.439(7) . ?
C7 H7 0.9300 . ?
C7 N5 1.390(8) . ?
C8 H8 0.9300 . ?
C8 N4 1.347(3) . ?
C8 N5 1.312(3) . ?
C9 N3 1.348(3) . ?
C9 O1 1.260(3) . ?
C10 H10 0.9300 . ?
C10 C11 1.477(3) . ?
C10 N2 1.291(3) . ?
C11 C12 1.369(3) . ?
C11 C14 1.365(4) . ?
C12 H12 0.9300 . ?
C12 C15 1.387(4) . ?
C13 H13 0.9300 . ?
C13 C14 1.373(4) . ?
C13 N1 1.318(3) . ?
C14 H14 0.9300 . ?
C15 H15 0.9300 . ?
C15 N1 1.307(3) . ?
C6' H6' 0.9300 . ?
C6' C7' 1.334(10) . ?
C6' N4 1.396(7) . ?
C7' H7' 0.9300 . ?
C7' N5 1.388(8) . ?
Cd1 Cl1 2.4988(6) . ?
Cd1 N1 2.401(2) 3_655 ?
Cd1 N2 2.358(2) 4_566 ?
Cd1 N5 2.2904(19) 2_745 ?
Cd1 N6 2.501(2) . ?
Cd1 O1 2.2886(16) 4_566 ?
N2 N3 1.373(3) . ?

loop_
_restr_U_iso_atom_site_label
_restr_U_iso_weight_param
C6 0.0050
C7 0.0050
C6' 0.0050
C7' 0.0050

loop_
_smtbx_masks_void_nr
_smtbx_masks_void_average_x
_smtbx_masks_void_average_y
_smtbx_masks_void_average_z
_smtbx_masks_void_volume
_smtbx_masks_void_count_electrons
_smtbx_masks_void_content
1 -0.728 0.000 -0.728 392.1 0.0 ?
2 -0.781 0.500 -0.281 392.1 0.0 ?
